data_1563133
loop_
_publ_author_name
'Zhang, Qiuyue'
'Yang, Wenhong'
'Wang, Zheng'
'Solan, Gregory A.'
'Liang, Tongling'
'Sun, Wen-Hua'

_publ_section_title
;
 Doubly fused N,N,N-iron ethylene polymerization catalysts appended with
 fluoride substituents; probing catalytic performance via a combined
 experimental and MLR study
;
_journal_issue 13
_journal_name_full 'Catalysis Science &amp; Technology'
_journal_page_first 4605
_journal_page_last 4618
_journal_paper_doi 10.1039/D1CY00821H
_journal_volume 11
_journal_year 2021
_chemical_formula_moiety 'C57 H51 Cl2 F4 Fe N3, C H2 Cl2'
_chemical_formula_sum 'C58 H53 Cl4 F4 Fe N3'
_chemical_formula_weight 1065.68
_space_group_crystal_system monoclinic
_space_group_IT_number 14
_space_group_name_Hall '-P 2ybc'
_space_group_name_H-M_alt 'P 1 21/c 1'
_atom_sites_solution_hydrogens geom
_atom_sites_solution_primary dual
_audit_creation_date 2020-09-14
_audit_creation_method
;
Olex2 1.2
(compiled 2018.05.29 svn.r3508 for OlexSys, GUI svn.r5506)
;
_audit_update_record
;
2021-05-07 deposited with the CCDC.	2021-06-03 downloaded from the CCDC.
;
_cell_angle_alpha 90
_cell_angle_beta 117.144(3)
_cell_angle_gamma 90
_cell_formula_units_Z 4
_cell_length_a 20.1017(5)
_cell_length_b 15.0497(3)
_cell_length_c 18.8974(5)
_cell_measurement_reflns_used 11630
_cell_measurement_temperature 169.99(11)
_cell_measurement_theta_max 73.5050
_cell_measurement_theta_min 2.5010
_cell_volume 5087.3(3)
_computing_cell_refinement 'CrysAlisPro 1.171.40.67a (Rigaku OD, 2019)'
_computing_data_collection 'CrysAlisPro 1.171.40.67a (Rigaku OD, 2019)'
_computing_data_reduction 'CrysAlisPro 1.171.40.67a (Rigaku OD, 2019)'
_computing_molecular_graphics 'Olex2 (Dolomanov et al., 2009)'
_computing_publication_material 'Olex2 (Dolomanov et al., 2009)'
_computing_structure_refinement 'ShelXL (Sheldrick, 2015)'
_computing_structure_solution 'ShelXT (Sheldrick, 2015)'
_diffrn_ambient_environment N~2~
_diffrn_ambient_temperature 169.99(11)
_diffrn_detector 'Hybrid Pixel Array Detector'
_diffrn_detector_area_resol_mean 10.0000
_diffrn_detector_type HyPix
_diffrn_measured_fraction_theta_full 0.999
_diffrn_measured_fraction_theta_max 0.968
_diffrn_measurement_details
;
List of Runs (angles in degrees, time in seconds):

  # Type    Start    End  Width  t~exp~   \w     \q     \k     \f   Frames
#--------------------------------------------------------------------------
  1  \w    -36.00 -11.00   0.50    0.05    --  -46.95  63.00 176.00   50
  2  \w     -8.00  25.00   0.50    0.05    --  -46.95  63.00 176.00   66
  3  \w    -25.00  61.00   0.50    0.05    --   46.95 -63.00  40.00  172
  4  \w     40.00 115.00   0.50    0.05    --   46.95  63.00 176.00  150
  5  \w    -65.00 -32.00   0.50    0.40    --  -99.00  63.00 176.00   66
  6  \w   -149.00-124.00   0.50    0.40    --  -99.00 -63.00  40.00   50
  7  \w     99.00 155.00   0.50    0.40    --  103.25  63.00 176.00  112
  8  \w     33.00  71.00   0.50    0.40    --  103.25 -63.00  40.00   76
  9  \w    -22.00  23.00   0.50    0.05    --  -46.95  19.00-180.00   90
 10  \w    -99.00 -74.00   0.50    0.05    --  -46.95 -63.00  40.00   50
 11  \w   -118.00 -77.00   0.50    0.05    --  -46.95-125.00-180.00   82
 12  \w   -108.00 -78.00   0.50    0.40    --  -99.00 -77.00 120.00   60
 13  \w    -61.00 -34.00   0.50    0.40    --  -99.00  61.00   0.00   54
 14  \w   -155.00-130.00   0.50    0.40    --  -99.00 -77.00 120.00   50
 15  \w    -93.00 -28.00   0.50    0.40    --  -99.00  77.00-180.00  130
 16  \w    -52.00 -27.00   0.50    0.40    --  -99.00  61.00  30.00   50
 17  \w    -60.00 -34.00   0.50    0.40    --  -99.00  61.00 -60.00   52
 18  \w     46.00 108.00   0.50    0.40    --  103.25 -77.00 -60.00  124
 19  \w     31.00 101.00   0.50    0.40    --  103.25 -77.00  30.00  140
 20  \w     87.00 169.00   0.50    0.40    --  103.25  61.00 -60.00  164
 21  \w    110.00 168.00   0.50    0.40    --  103.25  45.00 120.00  116
 22  \w     31.00  75.00   0.50    0.40    --  103.25 -61.00 -30.00   88
 23  \w     96.00 164.00   0.50    0.40    --  103.25  61.00  90.00  136
 24  \w    114.00 167.00   0.50    0.40    --  103.25  77.00  60.00  106
 25  \w    129.00 158.00   0.50    0.40    --  103.25  30.00-120.00   58
 26  \w     92.00 122.00   0.50    0.40    --  103.25  30.00-120.00   60
;
_diffrn_measurement_device 'four-circle diffractometer'
_diffrn_measurement_device_type 'XtaLAB Synergy R, HyPix'
_diffrn_measurement_method '\w scans'
_diffrn_orient_matrix_type 'CrysAlisPro convention (1999,Acta A55,543-557)'
_diffrn_orient_matrix_UB_11 -0.0837324000
_diffrn_orient_matrix_UB_12 -0.0240539000
_diffrn_orient_matrix_UB_13 -0.0433934000
_diffrn_orient_matrix_UB_21 -0.0122926000
_diffrn_orient_matrix_UB_22 0.0713387000
_diffrn_orient_matrix_UB_23 -0.0632927000
_diffrn_orient_matrix_UB_31 0.0160660000
_diffrn_orient_matrix_UB_32 -0.0692221000
_diffrn_orient_matrix_UB_33 -0.0501778000
_diffrn_radiation_monochromator mirror
_diffrn_radiation_probe x-ray
_diffrn_radiation_type CuK\a
_diffrn_radiation_wavelength 1.54184
_diffrn_reflns_av_R_equivalents 0.0613
_diffrn_reflns_av_unetI/netI 0.0486
_diffrn_reflns_Laue_measured_fraction_full 0.999
_diffrn_reflns_Laue_measured_fraction_max 0.968
_diffrn_reflns_limit_h_max 24
_diffrn_reflns_limit_h_min -25
_diffrn_reflns_limit_k_max 18
_diffrn_reflns_limit_k_min -18
_diffrn_reflns_limit_l_max 23
_diffrn_reflns_limit_l_min -23
_diffrn_reflns_number 40098
_diffrn_reflns_point_group_measured_fraction_full 0.999
_diffrn_reflns_point_group_measured_fraction_max 0.968
_diffrn_reflns_theta_full 67.684
_diffrn_reflns_theta_max 75.447
_diffrn_reflns_theta_min 2.470
_diffrn_source 'Rotating-anode X-ray tube'
_diffrn_source_type 'PhotonJet R (Cu) X-ray Source'
_exptl_absorpt_coefficient_mu 4.774
_exptl_absorpt_correction_T_max 1.00000
_exptl_absorpt_correction_T_min 0.56251
_exptl_absorpt_correction_type multi-scan
_exptl_absorpt_process_details
;
CrysAlisPro 1.171.40.67a (Rigaku Oxford Diffraction, 2019)
Empirical absorption correction using spherical harmonics,
 implemented in SCALE3 ABSPACK scaling algorithm.
;
_exptl_crystal_colour blue
_exptl_crystal_colour_primary blue
_exptl_crystal_density_diffrn 1.391
_exptl_crystal_description needle
_exptl_crystal_F_000 2208
_exptl_crystal_size_max 0.405
_exptl_crystal_size_mid 0.151
_exptl_crystal_size_min 0.101
_refine_diff_density_max 1.550
_refine_diff_density_min -0.650
_refine_diff_density_rms 0.096
_refine_ls_extinction_method none
_refine_ls_goodness_of_fit_ref 1.036
_refine_ls_hydrogen_treatment constr
_refine_ls_matrix_type full
_refine_ls_number_parameters 635
_refine_ls_number_reflns 10213
_refine_ls_number_restraints 1
_refine_ls_restrained_S_all 1.036
_refine_ls_R_factor_all 0.0920
_refine_ls_R_factor_gt 0.0799
_refine_ls_shift/su_max 0.000
_refine_ls_shift/su_mean 0.000
_refine_ls_structure_factor_coef Fsqd
_refine_ls_weighting_details 'w=1/[\s^2^(Fo^2^)+(0.1107P)^2^+13.1141P] where P=(Fo^2^+2Fc^2^)/3'
_refine_ls_weighting_scheme calc
_refine_ls_wR_factor_gt 0.2087
_refine_ls_wR_factor_ref 0.2188
_reflns_Friedel_coverage 0.000
_reflns_number_gt 8588
_reflns_number_total 10213
_reflns_threshold_expression 'I > 2\s(I)'
_cod_data_source_file d1cy00821h2.cif
_cod_data_source_block Fe5
_cod_depositor_comments 'Adding full bibliography for 1563131--1563133.cif.'
_cod_original_cell_volume 5087.3(2)
_cod_database_code 1563133
_shelx_shelxl_version_number 2017/1
_chemical_oxdiff_usercomment 'C H N Fe Cl F'
_shelx_space_group_comment
;
The symmetry employed for this shelxl refinement is uniquely defined
by the following loop, which should always be used as a source of
symmetry information in preference to the above space-group names.
They are only intended as comments.
;
_reflns_odcompleteness_completeness 99.86
_reflns_odcompleteness_iscentric 1
_reflns_odcompleteness_theta 68.13
_olex2_refinement_description
;
1. Fixed Uiso
 At 1.2 times of:
  All C(H) groups, All C(H,H) groups
 At 1.5 times of:
  All C(H,H,H) groups
2. Rigid bond restraints
 C39, C40
 with sigma for 1-2 distances of 0.0002 and sigma for 1-3 distances of 0.0001
3.a Ternary CH refined with riding coordinates:
 C25(H25), C45(H45)
3.b Secondary CH2 refined with riding coordinates:
 C3(H3A,H3B), C13(H13A,H13B), C6(H6A,H6B), C5(H5A,H5B), C4(H4A,H4B), C12(H12A,
 H12B), C10(H10A,H10B), C11(H11A,H11B), C58(H58A,H58B)
3.c Aromatic/amide H refined with riding coordinates:
 C19(H19), C21(H21), C33(H33), C28(H28), C27(H27), C37(H37), C34(H34),
 C31(H31), C8(H8), C30(H30), C36(H36), C53(H53), C57(H57), C50(H50), C54(H54),
 C56(H56), C47(H47), C39(H39), C41(H41), C51(H51), C48(H48)
3.d Idealised Me refined as rotating group:
 C23(H23A,H23B,H23C), C24(H24A,H24B,H24C), C44(H44A,H44B,H44C), C43(H43A,H43B,
 H43C)
;
_olex2_submission_special_instructions 'No special instructions were received'
_oxdiff_exptl_absorpt_empirical_details
;
Empirical correction (ABSPACK) includes:
- Absorption correction using spherical harmonics
- Frame scaling
;
_oxdiff_exptl_absorpt_empirical_full_max 1.753
_oxdiff_exptl_absorpt_empirical_full_min 0.610

loop_
_space_group_symop_operation_xyz
'x, y, z'
'-x, y+1/2, -z+1/2'
'-x, -y, -z'
'x, -y-1/2, z-1/2'

loop_
_atom_site_label
_atom_site_type_symbol
_atom_site_fract_x
_atom_site_fract_y
_atom_site_fract_z
_atom_site_U_iso_or_equiv
_atom_site_adp_type
_atom_site_occupancy
_atom_site_site_symmetry_order
_atom_site_calc_flag
_atom_site_refinement_flags_posn
_atom_site_refinement_flags_adp
_atom_site_refinement_flags_occupancy
_atom_site_disorder_assembly
_atom_site_disorder_group
Fe1 Fe 0.69467(3) 0.21258(4) 0.45009(3) 0.02619(18) Uani 1 1 d . . . . .
Cl2 Cl 0.69460(6) 0.10729(7) 0.53930(6) 0.0396(3) Uani 1 1 d . . . . .
Cl1 Cl 0.69681(7) 0.34626(8) 0.50961(7) 0.0431(3) Uani 1 1 d . . . . .
Cl3 Cl 0.20037(11) 0.55189(13) 0.61693(12) 0.0818(5) Uani 1 1 d . . . . .
Cl4 Cl 0.36211(12) 0.56005(13) 0.71018(13) 0.0869(5) Uani 1 1 d . . . . .
F1 F 1.1006(2) 0.2862(2) 1.03232(17) 0.0574(8) Uani 1 1 d . . . . .
F2 F 1.32714(16) 0.0213(2) 0.7483(2) 0.0623(9) Uani 1 1 d . . . . .
N1 N 0.81358(17) 0.1973(2) 0.47366(18) 0.0241(6) Uani 1 1 d . . . . .
N2 N 0.69640(19) 0.2067(2) 0.33652(19) 0.0266(7) Uani 1 1 d . . . . .
F4 F 0.06343(19) 0.0970(3) 0.1315(2) 0.0722(10) Uani 1 1 d . . . . .
N3 N 0.57746(19) 0.1977(2) 0.3567(2) 0.0304(7) Uani 1 1 d . . . . .
C17 C 0.8739(2) 0.1706(3) 0.5487(2) 0.0251(8) Uani 1 1 d . . . . .
C22 C 0.9180(2) 0.2339(3) 0.6041(2) 0.0273(8) Uani 1 1 d . . . . .
C18 C 0.8877(2) 0.0792(3) 0.5618(2) 0.0270(8) Uani 1 1 d . . . . .
C19 C 0.9466(2) 0.0525(3) 0.6333(2) 0.0280(8) Uani 1 1 d . . . . .
H19 H 0.955938 -0.007894 0.643221 0.034 Uiso 1 1 calc R . . . .
C2 C 0.8281(2) 0.2083(3) 0.4144(2) 0.0259(8) Uani 1 1 d . . . . .
C1 C 0.7619(2) 0.2218(3) 0.3352(2) 0.0269(8) Uani 1 1 d . . . . .
C21 C 0.9771(2) 0.2030(3) 0.6749(2) 0.0279(8) Uani 1 1 d . . . . .
H21 H 1.007365 0.244062 0.712613 0.033 Uiso 1 1 calc R . . . .
C26 C 1.0706(2) 0.1333(3) 0.8398(2) 0.0296(8) Uani 1 1 d . . . . .
C20 C 0.9919(2) 0.1129(3) 0.6906(2) 0.0269(8) Uani 1 1 d . . . . .
C25 C 1.0569(2) 0.0783(3) 0.7669(2) 0.0283(8) Uani 1 1 d . . . . .
H25 H 1.042044 0.019175 0.776079 0.034 Uiso 1 1 calc R . . . .
C32 C 1.1295(2) 0.0652(3) 0.7600(2) 0.0274(8) Uani 1 1 d . . . . .
C14 C 0.5649(2) 0.1930(3) 0.2841(2) 0.0312(9) Uani 1 1 d . . . . .
C33 C 1.1397(2) 0.0970(3) 0.6968(2) 0.0316(9) Uani 1 1 d . . . . .
H33 H 1.101429 0.128431 0.656314 0.038 Uiso 1 1 calc R . . . .
C28 C 1.1187(2) 0.2654(3) 0.9192(3) 0.0374(10) Uani 1 1 d . . . . .
H28 H 1.143032 0.319833 0.928400 0.045 Uiso 1 1 calc R . . . .
F3 F 0.2965(3) 0.3575(4) 0.6463(3) 0.0976(15) Uani 1 1 d . . . . .
C3 C 0.9049(2) 0.1999(3) 0.4197(3) 0.0352(9) Uani 1 1 d . . . . .
H3A H 0.938325 0.173822 0.470531 0.042 Uiso 1 1 calc R . . . .
H3B H 0.923563 0.258760 0.417442 0.042 Uiso 1 1 calc R . . . .
C29 C 1.0916(3) 0.2345(3) 0.9694(3) 0.0401(11) Uani 1 1 d . . . . .
C27 C 1.1089(2) 0.2136(3) 0.8548(3) 0.0347(9) Uani 1 1 d . . . . .
H27 H 1.128181 0.232752 0.821012 0.042 Uiso 1 1 calc R . . . .
C7 C 0.7645(2) 0.2436(3) 0.2647(2) 0.0335(9) Uani 1 1 d . . . . .
C23 C 0.9026(3) 0.3313(3) 0.5869(3) 0.0362(9) Uani 1 1 d . . . . .
H23A H 0.913824 0.348058 0.544442 0.054 Uiso 1 1 calc GR . . . .
H23B H 0.933313 0.364992 0.633648 0.054 Uiso 1 1 calc GR . . . .
H23C H 0.850883 0.343131 0.571490 0.054 Uiso 1 1 calc GR . . . .
C46 C 0.3175(2) 0.2043(4) 0.4799(3) 0.0425(11) Uani 1 1 d . . . . .
C15 C 0.6317(2) 0.2092(3) 0.2702(2) 0.0311(9) Uani 1 1 d . . . . .
C24 C 0.8425(3) 0.0128(3) 0.4991(3) 0.0364(9) Uani 1 1 d . . . . .
H24A H 0.790478 0.020662 0.484494 0.055 Uiso 1 1 calc GR . . . .
H24B H 0.857664 -0.046160 0.519404 0.055 Uiso 1 1 calc GR . . . .
H24C H 0.850519 0.021471 0.453205 0.055 Uiso 1 1 calc GR . . . .
C37 C 1.1881(2) 0.0184(3) 0.8199(3) 0.0346(9) Uani 1 1 d . . . . .
H37 H 1.182164 -0.003026 0.862891 0.041 Uiso 1 1 calc R . . . .
C34 C 1.2061(2) 0.0826(3) 0.6931(3) 0.0354(9) Uani 1 1 d . . . . .
H34 H 1.212667 0.104379 0.650581 0.043 Uiso 1 1 calc R . . . .
C31 C 1.0453(3) 0.1036(3) 0.8927(3) 0.0365(9) Uani 1 1 d . . . . .
H31 H 1.020869 0.049236 0.884231 0.044 Uiso 1 1 calc R . . . .
C8 C 0.6966(3) 0.2447(3) 0.1958(3) 0.0415(11) Uani 1 1 d . . . . .
H8 H 0.696726 0.257459 0.147687 0.050 Uiso 1 1 calc R . . . .
C52 C 0.2534(3) 0.1358(4) 0.3411(3) 0.0451(12) Uani 1 1 d . . . . .
C35 C 1.2619(2) 0.0360(3) 0.7528(3) 0.0419(11) Uani 1 1 d . . . . .
C30 C 1.0562(3) 0.1548(4) 0.9586(3) 0.0458(12) Uani 1 1 d . . . . .
H30 H 1.039694 0.134918 0.994488 0.055 Uiso 1 1 calc R . . . .
C16 C 0.5146(2) 0.1856(4) 0.3743(3) 0.0377(10) Uani 1 1 d . . . . .
C13 C 0.4910(2) 0.1680(4) 0.2147(3) 0.0440(11) Uani 1 1 d . . . . .
H13A H 0.466481 0.221414 0.185886 0.053 Uiso 1 1 calc R . . . .
H13B H 0.459041 0.141359 0.234880 0.053 Uiso 1 1 calc R . . . .
C6 C 0.8356(3) 0.2700(4) 0.2608(3) 0.0452(12) Uani 1 1 d . . . . .
H6A H 0.822259 0.292110 0.207786 0.054 Uiso 1 1 calc R . . . .
H6B H 0.858838 0.318515 0.297749 0.054 Uiso 1 1 calc R . . . .
C36 C 1.2546(3) 0.0029(3) 0.8171(3) 0.0434(11) Uani 1 1 d . . . . .
H36 H 1.293194 -0.028669 0.857112 0.052 Uiso 1 1 calc R . . . .
C5 C 0.8924(3) 0.1964(4) 0.2797(3) 0.0442(11) Uani 1 1 d . . . . .
H5A H 0.939454 0.222104 0.287238 0.053 Uiso 1 1 calc R . . . .
H5B H 0.875501 0.156433 0.234490 0.053 Uiso 1 1 calc R . . . .
C9 C 0.6286(3) 0.2276(3) 0.1957(2) 0.0388(10) Uani 1 1 d . . . . .
C53 C 0.2370(3) 0.1872(3) 0.2754(3) 0.0465(12) Uani 1 1 d . . . . .
H53 H 0.269341 0.232736 0.278074 0.056 Uiso 1 1 calc R . . . .
C4 C 0.9057(3) 0.1431(3) 0.3532(3) 0.0414(10) Uani 1 1 d . . . . .
H4A H 0.953651 0.113374 0.372923 0.050 Uiso 1 1 calc R . . . .
H4B H 0.867397 0.097777 0.338516 0.050 Uiso 1 1 calc R . . . .
C57 C 0.2041(3) 0.0672(4) 0.3351(3) 0.0512(14) Uani 1 1 d . . . . .
H57 H 0.214410 0.030843 0.378694 0.061 Uiso 1 1 calc R . . . .
C38 C 0.4764(2) 0.2599(4) 0.3784(3) 0.0457(12) Uani 1 1 d . . . . .
C12 C 0.4998(3) 0.1034(4) 0.1578(3) 0.0519(13) Uani 1 1 d . . . . .
H12A H 0.541606 0.064306 0.188094 0.062 Uiso 1 1 calc R . . . .
H12B H 0.455197 0.067032 0.133113 0.062 Uiso 1 1 calc R . . . .
C42 C 0.4947(3) 0.0999(4) 0.3865(3) 0.0507(13) Uani 1 1 d . . . . .
C40 C 0.3959(3) 0.1571(4) 0.4071(3) 0.0501(12) Uani 1 1 d . U . . .
C49 C 0.3020(3) 0.3048(5) 0.5902(3) 0.0551(15) Uani 1 1 d . . . . .
C50 C 0.3218(3) 0.2205(5) 0.6117(3) 0.0569(15) Uani 1 1 d . . . . .
H50 H 0.329894 0.198442 0.661007 0.068 Uiso 1 1 calc R . . . .
C54 C 0.1738(3) 0.1726(4) 0.2060(3) 0.0486(12) Uani 1 1 d . . . . .
H54 H 0.163141 0.207772 0.161620 0.058 Uiso 1 1 calc R . . . .
C56 C 0.1400(3) 0.0535(4) 0.2643(4) 0.0561(14) Uani 1 1 d . . . . .
H56 H 0.106552 0.008422 0.259546 0.067 Uiso 1 1 calc R . . . .
C55 C 0.1277(3) 0.1076(4) 0.2025(3) 0.0517(13) Uani 1 1 d . . . . .
C47 C 0.2962(3) 0.2894(4) 0.4643(4) 0.0555(14) Uani 1 1 d . . . . .
H47 H 0.285520 0.313139 0.414791 0.067 Uiso 1 1 calc R . . . .
C39 C 0.4134(3) 0.2409(4) 0.3963(3) 0.0486(11) Uani 1 1 d . U . . .
H39 H 0.385260 0.287873 0.400296 0.058 Uiso 1 1 calc R . . . .
C10 C 0.5573(3) 0.2337(5) 0.1188(3) 0.0608(16) Uani 1 1 d . . . . .
H10A H 0.569593 0.252543 0.077087 0.073 Uiso 1 1 calc R . . . .
H10B H 0.525857 0.279213 0.124375 0.073 Uiso 1 1 calc R . . . .
C45 C 0.3265(3) 0.1390(4) 0.4212(3) 0.0455(11) Uani 1 1 d . . . . .
H45 H 0.333289 0.079595 0.444840 0.055 Uiso 1 1 calc R . . . .
C41 C 0.4348(3) 0.0872(4) 0.4032(3) 0.0515(13) Uani 1 1 d . . . . .
H41 H 0.421949 0.030234 0.411533 0.062 Uiso 1 1 calc R . . . .
C11 C 0.5128(3) 0.1477(5) 0.0930(3) 0.0659(18) Uani 1 1 d . . . . .
H11A H 0.464729 0.160102 0.048081 0.079 Uiso 1 1 calc R . . . .
H11B H 0.539122 0.106425 0.075178 0.079 Uiso 1 1 calc R . . . .
C51 C 0.3296(3) 0.1654(4) 0.5525(4) 0.0599(15) Uani 1 1 d . . . . .
H51 H 0.342464 0.105730 0.562479 0.072 Uiso 1 1 calc R . . . .
C48 C 0.2900(3) 0.3411(5) 0.5193(4) 0.0626(15) Uani 1 1 d . . . . .
H48 H 0.277705 0.400926 0.508969 0.075 Uiso 1 1 calc R . . . .
C44 C 0.4963(3) 0.3493(4) 0.3640(4) 0.0645(16) Uani 1 1 d . . . . .
H44A H 0.546574 0.362647 0.402516 0.097 Uiso 1 1 calc GR . . . .
H44B H 0.462710 0.391759 0.368345 0.097 Uiso 1 1 calc GR . . . .
H44C H 0.492555 0.352068 0.311521 0.097 Uiso 1 1 calc GR . . . .
C43 C 0.5349(3) 0.0188(4) 0.3791(4) 0.0638(16) Uani 1 1 d . . . . .
H43A H 0.525244 0.011885 0.324701 0.096 Uiso 1 1 calc GR . . . .
H43B H 0.517445 -0.032742 0.395510 0.096 Uiso 1 1 calc GR . . . .
H43C H 0.587663 0.025634 0.412187 0.096 Uiso 1 1 calc GR . . . .
C58 C 0.2790(4) 0.5333(4) 0.7112(4) 0.0704(18) Uani 1 1 d . . . . .
H58A H 0.273739 0.568948 0.751138 0.085 Uiso 1 1 calc R . . . .
H58B H 0.280125 0.471344 0.725747 0.085 Uiso 1 1 calc R . . . .

loop_
_atom_site_aniso_label
_atom_site_aniso_U_11
_atom_site_aniso_U_22
_atom_site_aniso_U_33
_atom_site_aniso_U_23
_atom_site_aniso_U_13
_atom_site_aniso_U_12
Fe1 0.0250(3) 0.0379(4) 0.0202(3) 0.0006(2) 0.0142(2) 0.0011(2)
Cl2 0.0455(6) 0.0444(6) 0.0356(5) 0.0094(4) 0.0244(5) 0.0017(5)
Cl1 0.0473(6) 0.0447(6) 0.0420(6) -0.0086(5) 0.0245(5) 0.0021(5)
Cl3 0.0864(12) 0.0730(11) 0.0817(12) 0.0154(9) 0.0346(10) 0.0024(9)
Cl4 0.0830(12) 0.0747(11) 0.1021(14) 0.0140(10) 0.0414(11) -0.0026(9)
F1 0.072(2) 0.071(2) 0.0315(14) -0.0123(13) 0.0251(14) 0.0126(16)
F2 0.0318(15) 0.087(2) 0.074(2) -0.0047(18) 0.0299(15) 0.0097(15)
N1 0.0235(15) 0.0315(16) 0.0202(15) -0.0002(12) 0.0125(12) -0.0006(13)
N2 0.0283(16) 0.0361(18) 0.0203(15) 0.0001(13) 0.0154(13) 0.0010(13)
F4 0.0479(18) 0.115(3) 0.0453(18) -0.0058(18) 0.0138(15) -0.0144(19)
N3 0.0239(16) 0.0414(19) 0.0287(17) 0.0022(14) 0.0145(14) 0.0047(14)
C17 0.0237(17) 0.033(2) 0.0223(18) 0.0005(15) 0.0136(15) 0.0017(15)
C22 0.0269(19) 0.034(2) 0.0251(18) -0.0018(15) 0.0151(16) -0.0010(16)
C18 0.0239(18) 0.033(2) 0.0256(18) -0.0011(15) 0.0128(15) -0.0020(15)
C19 0.0294(19) 0.0294(19) 0.0285(19) 0.0011(15) 0.0160(16) 0.0014(15)
C2 0.0270(19) 0.0281(19) 0.0252(18) 0.0003(14) 0.0142(16) -0.0015(15)
C1 0.0294(19) 0.033(2) 0.0254(19) 0.0032(15) 0.0186(16) 0.0030(15)
C21 0.030(2) 0.030(2) 0.0263(19) -0.0039(15) 0.0158(16) -0.0027(15)
C26 0.0256(19) 0.039(2) 0.0245(18) 0.0006(16) 0.0114(15) 0.0053(16)
C20 0.0241(18) 0.036(2) 0.0258(18) -0.0003(15) 0.0157(15) 0.0020(15)
C25 0.030(2) 0.033(2) 0.0232(18) 0.0019(15) 0.0132(16) 0.0010(16)
C32 0.0277(19) 0.031(2) 0.0255(18) -0.0020(15) 0.0143(16) 0.0024(15)
C14 0.0247(19) 0.041(2) 0.027(2) 0.0032(17) 0.0111(16) 0.0062(17)
C33 0.029(2) 0.036(2) 0.031(2) -0.0031(17) 0.0152(17) 0.0013(16)
C28 0.031(2) 0.047(3) 0.031(2) -0.0102(18) 0.0118(18) 0.0009(19)
F3 0.103(3) 0.124(4) 0.088(3) -0.043(3) 0.064(3) -0.017(3)
C3 0.029(2) 0.050(3) 0.034(2) 0.0035(18) 0.0200(18) -0.0022(18)
C29 0.042(2) 0.053(3) 0.024(2) -0.0057(19) 0.0136(18) 0.013(2)
C27 0.027(2) 0.047(3) 0.032(2) -0.0032(18) 0.0151(17) 0.0006(17)
C7 0.041(2) 0.041(2) 0.026(2) 0.0013(17) 0.0217(18) -0.0008(19)
C23 0.039(2) 0.034(2) 0.034(2) -0.0044(17) 0.0156(19) -0.0034(18)
C46 0.025(2) 0.069(3) 0.037(2) -0.008(2) 0.0171(19) -0.007(2)
C15 0.034(2) 0.041(2) 0.0211(18) 0.0040(16) 0.0142(16) 0.0049(17)
C24 0.041(2) 0.035(2) 0.032(2) -0.0025(17) 0.0163(19) -0.0003(18)
C37 0.032(2) 0.038(2) 0.033(2) 0.0031(17) 0.0148(18) 0.0046(17)
C34 0.033(2) 0.045(2) 0.035(2) -0.0068(18) 0.0204(18) -0.0022(18)
C31 0.043(2) 0.041(2) 0.031(2) 0.0052(18) 0.0216(19) 0.0047(19)
C8 0.052(3) 0.059(3) 0.023(2) 0.008(2) 0.025(2) 0.003(2)
C52 0.029(2) 0.078(4) 0.032(2) -0.010(2) 0.0174(19) 0.001(2)
C35 0.027(2) 0.052(3) 0.049(3) -0.011(2) 0.020(2) 0.0020(19)
C30 0.055(3) 0.060(3) 0.033(2) 0.012(2) 0.029(2) 0.016(2)
C16 0.0235(19) 0.063(3) 0.027(2) -0.0018(19) 0.0113(16) 0.0028(19)
C13 0.027(2) 0.070(3) 0.029(2) 0.001(2) 0.0079(18) 0.005(2)
C6 0.051(3) 0.060(3) 0.037(2) 0.007(2) 0.031(2) -0.008(2)
C36 0.031(2) 0.048(3) 0.042(3) 0.002(2) 0.0099(19) 0.008(2)
C5 0.047(3) 0.058(3) 0.046(3) -0.005(2) 0.037(2) -0.008(2)
C9 0.040(2) 0.055(3) 0.022(2) 0.0077(18) 0.0144(18) 0.007(2)
C53 0.061(3) 0.039(2) 0.056(3) -0.003(2) 0.040(3) -0.011(2)
C4 0.041(2) 0.050(3) 0.049(3) -0.001(2) 0.033(2) 0.000(2)
C57 0.064(3) 0.060(3) 0.051(3) 0.027(2) 0.045(3) 0.023(3)
C38 0.026(2) 0.066(3) 0.041(3) -0.014(2) 0.0111(19) 0.007(2)
C12 0.035(2) 0.075(4) 0.036(3) -0.006(2) 0.008(2) 0.002(2)
C42 0.033(2) 0.081(4) 0.037(2) -0.003(2) 0.015(2) -0.019(2)
C40 0.038(2) 0.065(3) 0.034(2) -0.002(2) 0.005(2) -0.009(2)
C49 0.038(3) 0.082(4) 0.055(3) -0.027(3) 0.029(2) -0.016(3)
C50 0.042(3) 0.089(5) 0.045(3) -0.010(3) 0.025(2) -0.021(3)
C54 0.050(3) 0.063(3) 0.038(3) 0.012(2) 0.025(2) 0.013(2)
C56 0.053(3) 0.059(3) 0.066(4) -0.013(3) 0.036(3) -0.022(3)
C55 0.038(3) 0.084(4) 0.036(2) -0.014(3) 0.018(2) -0.004(3)
C47 0.040(3) 0.062(4) 0.064(4) 0.007(3) 0.023(3) -0.007(2)
C39 0.061(3) 0.048(2) 0.040(3) 0.001(2) 0.026(2) 0.016(2)
C10 0.047(3) 0.103(5) 0.029(2) 0.020(3) 0.014(2) 0.011(3)
C45 0.044(3) 0.048(3) 0.046(3) 0.007(2) 0.021(2) 0.000(2)
C41 0.043(3) 0.063(3) 0.048(3) -0.007(2) 0.021(2) -0.010(2)
C11 0.042(3) 0.122(6) 0.027(2) -0.011(3) 0.009(2) 0.000(3)
C51 0.041(3) 0.060(4) 0.066(4) 0.005(3) 0.014(3) -0.009(2)
C48 0.041(3) 0.079(4) 0.070(4) -0.004(3) 0.027(3) -0.007(3)
C44 0.046(3) 0.073(4) 0.066(4) -0.004(3) 0.019(3) 0.021(3)
C43 0.052(3) 0.052(3) 0.077(4) 0.005(3) 0.020(3) -0.011(3)
C58 0.098(5) 0.052(3) 0.066(4) 0.006(3) 0.041(4) -0.004(3)

loop_
_atom_type_symbol
_atom_type_description
_atom_type_scat_dispersion_real
_atom_type_scat_dispersion_imag
_atom_type_scat_source
C C 0.0181 0.0091 'International Tables Vol C Tables 4.2.6.8 and 6.1.1.4'
H H 0.0000 0.0000 'International Tables Vol C Tables 4.2.6.8 and 6.1.1.4'
Cl Cl 0.3639 0.7018 'International Tables Vol C Tables 4.2.6.8 and 6.1.1.4'
F F 0.0727 0.0534 'International Tables Vol C Tables 4.2.6.8 and 6.1.1.4'
Fe Fe -1.1336 3.1974 'International Tables Vol C Tables 4.2.6.8 and 6.1.1.4'
N N 0.0311 0.0180 'International Tables Vol C Tables 4.2.6.8 and 6.1.1.4'

loop_
_geom_angle_atom_site_label_1
_geom_angle_atom_site_label_2
_geom_angle_atom_site_label_3
_geom_angle
_geom_angle_site_symmetry_1
_geom_angle_site_symmetry_3
_geom_angle_publ_flag
Cl1 Fe1 Cl2 104.44(5) . . ?
N1 Fe1 Cl2 98.09(9) . . ?
N1 Fe1 Cl1 102.31(9) . . ?
N2 Fe1 Cl2 134.43(10) . . ?
N2 Fe1 Cl1 121.11(10) . . ?
N2 Fe1 N1 72.17(12) . . ?
N2 Fe1 N3 72.46(12) . . ?
N3 Fe1 Cl2 99.04(10) . . ?
N3 Fe1 Cl1 104.69(10) . . ?
N3 Fe1 N1 143.08(12) . . ?
C17 N1 Fe1 124.6(2) . . ?
C2 N1 Fe1 117.3(3) . . ?
C2 N1 C17 117.9(3) . . ?
C1 N2 Fe1 118.0(3) . . ?
C15 N2 Fe1 118.8(3) . . ?
C15 N2 C1 121.3(3) . . ?
C14 N3 Fe1 118.5(3) . . ?
C14 N3 C16 118.1(3) . . ?
C16 N3 Fe1 123.2(3) . . ?
C22 C17 N1 120.6(3) . . ?
C22 C17 C18 122.1(4) . . ?
C18 C17 N1 117.3(3) . . ?
C17 C22 C21 117.4(4) . . ?
C17 C22 C23 120.5(4) . . ?
C21 C22 C23 122.1(4) . . ?
C17 C18 C24 121.0(4) . . ?
C19 C18 C17 117.9(4) . . ?
C19 C18 C24 121.1(4) . . ?
C20 C19 C18 122.3(4) . . ?
N1 C2 C1 115.8(3) . . ?
N1 C2 C3 124.2(4) . . ?
C1 C2 C3 119.7(3) . . ?
N2 C1 C2 113.0(3) . . ?
N2 C1 C7 121.3(4) . . ?
C7 C1 C2 125.7(4) . . ?
C20 C21 C22 122.2(4) . . ?
C27 C26 C25 120.8(4) . . ?
C31 C26 C25 120.3(4) . . ?
C31 C26 C27 118.9(4) . . ?
C19 C20 C21 118.1(4) . . ?
C19 C20 C25 119.1(4) . . ?
C21 C20 C25 122.7(4) . . ?
C26 C25 C20 113.1(3) . . ?
C26 C25 C32 111.2(3) . . ?
C20 C25 C32 113.6(3) . . ?
C33 C32 C25 123.3(4) . . ?
C33 C32 C37 118.1(4) . . ?
C37 C32 C25 118.5(3) . . ?
N3 C14 C15 115.1(4) . . ?
N3 C14 C13 125.3(4) . . ?
C15 C14 C13 119.5(4) . . ?
C32 C33 C34 121.0(4) . . ?
C29 C28 C27 118.5(5) . . ?
C2 C3 C4 112.8(4) . . ?
F1 C29 C28 118.2(5) . . ?
C30 C29 F1 119.1(4) . . ?
C30 C29 C28 122.7(4) . . ?
C28 C27 C26 120.8(4) . . ?
C1 C7 C6 123.6(4) . . ?
C8 C7 C1 116.6(4) . . ?
C8 C7 C6 119.7(4) . . ?
C47 C46 C45 125.3(5) . . ?
C47 C46 C51 120.6(5) . . ?
C51 C46 C45 114.1(5) . . ?
N2 C15 C14 113.4(3) . . ?
N2 C15 C9 121.7(4) . . ?
C9 C15 C14 124.8(4) . . ?
C36 C37 C32 121.7(4) . . ?
C35 C34 C33 118.9(4) . . ?
C26 C31 C30 120.4(5) . . ?
C9 C8 C7 122.9(4) . . ?
C53 C52 C57 118.3(5) . . ?
C53 C52 C45 126.6(5) . . ?
C57 C52 C45 114.8(5) . . ?
F2 C35 C36 119.0(4) . . ?
C34 C35 F2 118.6(4) . . ?
C34 C35 C36 122.4(4) . . ?
C29 C30 C31 118.6(4) . . ?
C38 C16 N3 118.4(5) . . ?
C38 C16 C42 121.8(4) . . ?
C42 C16 N3 119.8(4) . . ?
C14 C13 C12 112.7(4) . . ?
C5 C6 C7 115.0(4) . . ?
C35 C36 C37 117.8(4) . . ?
C6 C5 C4 113.6(4) . . ?
C15 C9 C10 124.4(4) . . ?
C8 C9 C15 116.1(4) . . ?
C8 C9 C10 119.4(4) . . ?
C54 C53 C52 121.0(5) . . ?
C5 C4 C3 113.2(4) . . ?
C56 C57 C52 120.0(5) . . ?
C16 C38 C39 114.4(5) . . ?
C16 C38 C44 121.9(5) . . ?
C44 C38 C39 123.7(5) . . ?
C11 C12 C13 114.2(5) . . ?
C16 C42 C43 121.6(4) . . ?
C41 C42 C16 120.5(6) . . ?
C41 C42 C43 117.9(5) . . ?
C39 C40 C45 120.4(5) . . ?
C41 C40 C39 121.8(5) . . ?
C41 C40 C45 117.7(5) . . ?
C50 C49 F3 115.6(6) . . ?
C50 C49 C48 125.1(6) . . ?
C48 C49 F3 119.2(6) . . ?
C49 C50 C51 115.2(5) . . ?
C55 C54 C53 119.2(5) . . ?
C55 C56 C57 117.9(5) . . ?
C54 C55 F4 117.0(5) . . ?
C54 C55 C56 123.5(5) . . ?
C56 C55 F4 119.5(5) . . ?
C46 C47 C48 120.9(6) . . ?
C40 C39 C38 121.7(5) . . ?
C9 C10 C11 114.7(5) . . ?
C46 C45 C52 110.4(4) . . ?
C46 C45 C40 114.6(4) . . ?
C52 C45 C40 111.1(4) . . ?
C40 C41 C42 119.7(6) . . ?
C12 C11 C10 114.0(4) . . ?
C46 C51 C50 118.8(6) . . ?
C47 C48 C49 119.2(6) . . ?
Cl4 C58 Cl3 111.9(4) . . ?

loop_
_geom_bond_atom_site_label_1
_geom_bond_atom_site_label_2
_geom_bond_distance
_geom_bond_site_symmetry_2
_geom_bond_publ_flag
Fe1 Cl2 2.3140(12) . ?
Fe1 Cl1 2.2958(13) . ?
Fe1 N1 2.235(3) . ?
Fe1 N2 2.164(3) . ?
Fe1 N3 2.218(3) . ?
Cl3 C58 1.783(7) . ?
Cl4 C58 1.727(8) . ?
F1 C29 1.362(5) . ?
F2 C35 1.371(5) . ?
N1 C17 1.441(5) . ?
N1 C2 1.291(5) . ?
N2 C1 1.348(5) . ?
N2 C15 1.332(5) . ?
F4 C55 1.383(6) . ?
N3 C14 1.279(5) . ?
N3 C16 1.456(5) . ?
C17 C22 1.394(6) . ?
C17 C18 1.402(6) . ?
C22 C21 1.404(6) . ?
C22 C23 1.502(6) . ?
C18 C19 1.389(6) . ?
C18 C24 1.499(6) . ?
C19 C20 1.389(6) . ?
C2 C1 1.494(5) . ?
C2 C3 1.505(5) . ?
C1 C7 1.397(5) . ?
C21 C20 1.390(6) . ?
C26 C25 1.520(6) . ?
C26 C27 1.392(6) . ?
C26 C31 1.388(6) . ?
C20 C25 1.529(5) . ?
C25 C32 1.535(5) . ?
C32 C33 1.385(6) . ?
C32 C37 1.397(6) . ?
C14 C15 1.502(6) . ?
C14 C13 1.514(6) . ?
C33 C34 1.385(6) . ?
C28 C29 1.371(7) . ?
C28 C27 1.383(6) . ?
F3 C49 1.369(7) . ?
C3 C4 1.526(6) . ?
C29 C30 1.362(8) . ?
C7 C8 1.392(6) . ?
C7 C6 1.516(6) . ?
C46 C47 1.340(8) . ?
C46 C45 1.554(7) . ?
C46 C51 1.406(8) . ?
C15 C9 1.408(6) . ?
C37 C36 1.383(6) . ?
C34 C35 1.367(7) . ?
C31 C30 1.393(7) . ?
C8 C9 1.391(7) . ?
C52 C53 1.369(7) . ?
C52 C57 1.400(8) . ?
C52 C45 1.557(7) . ?
C35 C36 1.380(7) . ?
C16 C38 1.379(7) . ?
C16 C42 1.401(8) . ?
C13 C12 1.518(7) . ?
C6 C5 1.513(8) . ?
C5 C4 1.519(7) . ?
C9 C10 1.508(7) . ?
C53 C54 1.364(8) . ?
C57 C56 1.386(8) . ?
C38 C39 1.480(7) . ?
C38 C44 1.464(9) . ?
C12 C11 1.518(8) . ?
C42 C41 1.388(7) . ?
C42 C43 1.506(9) . ?
C40 C39 1.349(8) . ?
C40 C45 1.558(7) . ?
C40 C41 1.334(8) . ?
C49 C50 1.336(9) . ?
C49 C48 1.363(9) . ?
C50 C51 1.459(9) . ?
C54 C55 1.329(8) . ?
C56 C55 1.351(9) . ?
C47 C48 1.349(9) . ?
C10 C11 1.522(10) . ?
